data_7708558
loop_
_publ_author_name
'\"Ust\"un, Elvan'
'\,Sahin, Neslihan'
'\,Celik, Cem'
'Tutar, U\(gur'
'\"Ozdemir, Nam\?ik'
'G\"urb\"uz, Nevin'
'\"Ozdemir, \.Ismail'

_publ_section_title
;
 Synthesis, characterization, antimicrobial and antibiofilm activity, and
 molecular docking analysis of NHC precursors and their Ag-NHC complexes
;
_journal_name_full 'Dalton Transactions'
_journal_paper_doi 10.1039/D1DT02003J
_journal_year 2021
_chemical_formula_moiety 'C23 H28 Ag Cl N2'
_chemical_formula_sum 'C23 H28 Ag Cl N2'
_chemical_formula_weight 475.79
_space_group_crystal_system triclinic
_space_group_IT_number 2
_space_group_name_Hall '-P 1'
_space_group_name_H-M_alt 'P -1'
_atom_sites_solution_hydrogens geom
_atom_sites_solution_primary direct
_atom_sites_solution_secondary difmap
_audit_creation_method SHELXL-2018/3
_audit_update_record
;
2021-03-18 deposited with the CCDC.	2021-09-27 downloaded from the CCDC.
;
_cell_angle_alpha 90.879(5)
_cell_angle_beta 104.275(5)
_cell_angle_gamma 115.012(4)
_cell_formula_units_Z 2
_cell_length_a 10.1252(6)
_cell_length_b 10.6418(6)
_cell_length_c 11.6214(7)
_cell_measurement_reflns_used 38289
_cell_measurement_temperature 296(2)
_cell_measurement_theta_max 28.16
_cell_measurement_theta_min 2.35
_cell_volume 1089.49(12)
_computing_cell_refinement X-AREA
_computing_data_collection 'X-AREA (Stoe & Cie, 2002)'
_computing_data_reduction 'X-RED32 (Stoe & Cie, 2002)'
_computing_molecular_graphics 'OLEX2 (Dolomanov et al., 2009)'
_computing_publication_material 'OLEX2 (Dolomanov et al., 2009) and PLATON (Spek, 2009)'
_computing_structure_refinement 'SHELXL-2018/3 (Sheldrick, 2015)'
_computing_structure_solution 'SUPERFLIP (Palatinus & Chapuis, 2007)'
_diffrn_ambient_temperature 296(2)
_diffrn_detector_area_resol_mean 6.67
_diffrn_measured_fraction_theta_full 0.999
_diffrn_measured_fraction_theta_max 0.987
_diffrn_measurement_device_type 'STOE IPDS 2'
_diffrn_measurement_method '\w scans'
_diffrn_radiation_collimation '0.8 mm diameter, multiple pinhole'
_diffrn_radiation_monochromator 'plane graphite'
_diffrn_radiation_type MoK\a
_diffrn_radiation_wavelength 0.71073
_diffrn_reflns_av_R_equivalents 0.0488
_diffrn_reflns_av_unetI/netI 0.0271
_diffrn_reflns_Laue_measured_fraction_full 0.999
_diffrn_reflns_Laue_measured_fraction_max 0.987
_diffrn_reflns_limit_h_max 13
_diffrn_reflns_limit_h_min -13
_diffrn_reflns_limit_k_max 13
_diffrn_reflns_limit_k_min -13
_diffrn_reflns_limit_l_max 15
_diffrn_reflns_limit_l_min -15
_diffrn_reflns_number 23139
_diffrn_reflns_point_group_measured_fraction_full 0.999
_diffrn_reflns_point_group_measured_fraction_max 0.987
_diffrn_reflns_theta_full 25.242
_diffrn_reflns_theta_max 27.867
_diffrn_reflns_theta_min 2.356
_diffrn_source 'sealed X-ray tube, 12 x 0.4 mm long-fine focus'
_exptl_absorpt_coefficient_mu 1.057
_exptl_absorpt_correction_T_max 0.8276
_exptl_absorpt_correction_T_min 0.5265
_exptl_absorpt_correction_type integration
_exptl_absorpt_process_details 'X-RED32 (Stoe & Cie, 2002)'
_exptl_crystal_colour colorless
_exptl_crystal_density_diffrn 1.450
_exptl_crystal_description prism
_exptl_crystal_F_000 488
_exptl_crystal_size_max 0.780
_exptl_crystal_size_mid 0.270
_exptl_crystal_size_min 0.230
_refine_diff_density_max 0.312
_refine_diff_density_min -0.446
_refine_diff_density_rms 0.058
_refine_ls_extinction_method none
_refine_ls_goodness_of_fit_ref 1.045
_refine_ls_hydrogen_treatment constr
_refine_ls_matrix_type full
_refine_ls_number_parameters 246
_refine_ls_number_reflns 5131
_refine_ls_number_restraints 0
_refine_ls_restrained_S_all 1.045
_refine_ls_R_factor_all 0.0319
_refine_ls_R_factor_gt 0.0267
_refine_ls_shift/su_max 0.001
_refine_ls_shift/su_mean 0.000
_refine_ls_structure_factor_coef Fsqd
_refine_ls_weighting_details 'w=1/[\s^2^(Fo^2^)+(0.0337P)^2^+0.3007P] where P=(Fo^2^+2Fc^2^)/3'
_refine_ls_weighting_scheme calc
_refine_ls_wR_factor_gt 0.0697
_refine_ls_wR_factor_ref 0.0725
_reflns_Friedel_coverage 0.000
_reflns_number_gt 4559
_reflns_number_total 5131
_reflns_threshold_expression 'I > 2\s(I)'
_cod_data_source_file d1dt02003j3.cif
_cod_data_source_block namiko231
_cod_database_code 7708558
_shelx_shelxl_version_number 2018/3
_shelx_space_group_comment
;
The symmetry employed for this shelxl refinement is uniquely defined
by the following loop, which should always be used as a source of
symmetry information in preference to the above space-group names.
They are only intended as comments.
;
_shelx_estimated_absorpt_t_min 0.493
_shelx_estimated_absorpt_t_max 0.793

loop_
_space_group_symop_operation_xyz
'x, y, z'
'-x, -y, -z'

loop_
_atom_site_label
_atom_site_type_symbol
_atom_site_fract_x
_atom_site_fract_y
_atom_site_fract_z
_atom_site_U_iso_or_equiv
_atom_site_adp_type
_atom_site_occupancy
_atom_site_site_symmetry_order
_atom_site_calc_flag
_atom_site_refinement_flags_posn
_atom_site_refinement_flags_adp
_atom_site_refinement_flags_occupancy
_atom_site_disorder_assembly
_atom_site_disorder_group
Ag1 Ag 0.48000(2) 0.81032(2) 0.33798(2) 0.05349(7) Uani 1 1 d . . . . .
Cl1 Cl 0.35536(8) 0.94841(7) 0.27487(6) 0.06740(15) Uani 1 1 d . . . . .
N1 N 0.67850(19) 0.68982(16) 0.50108(14) 0.0442(3) Uani 1 1 d . . . . .
N2 N 0.56180(18) 0.56161(16) 0.32779(14) 0.0425(3) Uani 1 1 d . . . . .
C1 C 0.5823(2) 0.6793(2) 0.39265(18) 0.0450(4) Uani 1 1 d . . . . .
C2 C 0.7195(2) 0.57947(18) 0.50553(16) 0.0414(4) Uani 1 1 d . . . . .
C3 C 0.8190(2) 0.5478(2) 0.59298(17) 0.0454(4) Uani 1 1 d . . . . .
H3 H 0.872659 0.605517 0.665882 0.054 Uiso 1 1 calc R U . . .
C4 C 0.8358(2) 0.4282(2) 0.56838(18) 0.0458(4) Uani 1 1 d . . . . .
C5 C 0.9489(3) 0.3952(3) 0.6587(2) 0.0581(5) Uani 1 1 d . . . . .
H5A H 0.896929 0.305629 0.682880 0.087 Uiso 1 1 calc R U . . .
H5B H 0.997317 0.465895 0.727453 0.087 Uiso 1 1 calc R U . . .
H5C H 1.024025 0.393174 0.622932 0.087 Uiso 1 1 calc R U . . .
C6 C 0.7518(2) 0.33947(19) 0.45776(18) 0.0451(4) Uani 1 1 d . . . . .
C7 C 0.7682(3) 0.2072(2) 0.4325(2) 0.0619(5) Uani 1 1 d . . . . .
H7A H 0.737958 0.146337 0.490882 0.093 Uiso 1 1 calc R U . . .
H7B H 0.872174 0.231173 0.436818 0.093 Uiso 1 1 calc R U . . .
H7C H 0.704978 0.160363 0.353834 0.093 Uiso 1 1 calc R U . . .
C8 C 0.6543(2) 0.37254(19) 0.37041(18) 0.0443(4) Uani 1 1 d . . . . .
H8 H 0.599139 0.314633 0.297762 0.053 Uiso 1 1 calc R U . . .
C9 C 0.6419(2) 0.49576(18) 0.39528(16) 0.0401(4) Uani 1 1 d . . . . .
C10 C 0.7343(3) 0.8032(2) 0.6000(2) 0.0547(5) Uani 1 1 d . . . . .
H10A H 0.728809 0.763556 0.674260 0.066 Uiso 1 1 calc R U . . .
H10B H 0.669338 0.850387 0.586181 0.066 Uiso 1 1 calc R U . . .
C11 C 0.8933(3) 0.9069(3) 0.6123(3) 0.0796(8) Uani 1 1 d . . . . .
H11 H 0.910057 0.948582 0.544171 0.095 Uiso 1 1 calc R U . . .
C12 C 1.0063(5) 0.9460(5) 0.6995(4) 0.1251(15) Uani 1 1 d . . . . .
H12A H 0.998070 0.908826 0.770700 0.150 Uiso 1 1 calc R U . . .
H12B H 1.099662 1.012554 0.693948 0.150 Uiso 1 1 calc R U . . .
C13 C 0.4679(2) 0.5091(2) 0.20255(18) 0.0502(4) Uani 1 1 d . . . . .
H13A H 0.361988 0.463141 0.201700 0.060 Uiso 1 1 calc R U . . .
H13B H 0.492446 0.439358 0.170817 0.060 Uiso 1 1 calc R U . . .
C14 C 0.4886(2) 0.62208(19) 0.12022(16) 0.0439(4) Uani 1 1 d . . . . .
C15 C 0.6296(2) 0.6909(2) 0.09493(17) 0.0470(4) Uani 1 1 d . . . . .
C16 C 0.7604(3) 0.6584(3) 0.1530(2) 0.0620(5) Uani 1 1 d . . . . .
H16A H 0.846991 0.714655 0.126169 0.093 Uiso 1 1 d R U . . .
H16B H 0.785245 0.678489 0.238500 0.093 Uiso 1 1 d R U . . .
H16C H 0.731826 0.561120 0.131132 0.093 Uiso 1 1 d R U . . .
C17 C 0.6475(3) 0.7912(2) 0.01521(18) 0.0526(5) Uani 1 1 d . . . . .
C18 C 0.7945(3) 0.8665(3) -0.0193(3) 0.0748(7) Uani 1 1 d . . . . .
H18A H 0.782876 0.927936 -0.076346 0.112 Uiso 1 1 d R U . . .
H18B H 0.875554 0.919953 0.050766 0.112 Uiso 1 1 d R U . . .
H18C H 0.817726 0.798723 -0.054267 0.112 Uiso 1 1 d R U . . .
C19 C 0.5259(3) 0.8196(2) -0.03609(18) 0.0561(5) Uani 1 1 d . . . . .
H19 H 0.538533 0.886442 -0.088284 0.067 Uiso 1 1 calc R U . . .
C20 C 0.3858(3) 0.7525(2) -0.01290(18) 0.0531(5) Uani 1 1 d . . . . .
C21 C 0.2589(3) 0.7899(3) -0.0728(2) 0.0769(7) Uani 1 1 d . . . . .
H21A H 0.294206 0.860472 -0.123038 0.115 Uiso 1 1 d R U . . .
H21B H 0.174241 0.708092 -0.120717 0.115 Uiso 1 1 d R U . . .
H21C H 0.227932 0.824921 -0.012837 0.115 Uiso 1 1 d R U . . .
C22 C 0.3659(2) 0.6515(2) 0.06624(17) 0.0484(4) Uani 1 1 d . . . . .
C23 C 0.2125(3) 0.5776(3) 0.0902(3) 0.0693(6) Uani 1 1 d . . . . .
H23A H 0.144824 0.612220 0.045243 0.104 Uiso 1 1 d R U . . .
H23B H 0.171722 0.478713 0.066292 0.104 Uiso 1 1 d R U . . .
H23C H 0.223844 0.595131 0.174142 0.104 Uiso 1 1 d R U . . .

loop_
_atom_site_aniso_label
_atom_site_aniso_U_11
_atom_site_aniso_U_22
_atom_site_aniso_U_33
_atom_site_aniso_U_23
_atom_site_aniso_U_13
_atom_site_aniso_U_12
Ag1 0.05637(10) 0.04786(9) 0.06478(11) 0.01251(7) 0.01692(7) 0.03065(7)
Cl1 0.0847(4) 0.0658(3) 0.0760(4) 0.0233(3) 0.0281(3) 0.0520(3)
N1 0.0481(8) 0.0432(8) 0.0450(8) 0.0060(6) 0.0150(7) 0.0226(7)
N2 0.0452(8) 0.0420(7) 0.0426(8) 0.0092(6) 0.0115(6) 0.0216(6)
C1 0.0459(9) 0.0437(9) 0.0497(10) 0.0104(8) 0.0161(8) 0.0221(8)
C2 0.0431(9) 0.0407(8) 0.0430(9) 0.0094(7) 0.0159(7) 0.0188(7)
C3 0.0440(9) 0.0486(10) 0.0413(9) 0.0089(7) 0.0117(7) 0.0183(8)
C4 0.0402(9) 0.0510(10) 0.0501(10) 0.0183(8) 0.0164(8) 0.0212(8)
C5 0.0502(11) 0.0679(13) 0.0608(13) 0.0226(10) 0.0139(9) 0.0308(10)
C6 0.0451(9) 0.0425(9) 0.0542(11) 0.0137(8) 0.0203(8) 0.0216(8)
C7 0.0710(14) 0.0547(12) 0.0746(15) 0.0145(10) 0.0242(12) 0.0389(11)
C8 0.0466(10) 0.0412(9) 0.0468(10) 0.0067(7) 0.0146(8) 0.0199(8)
C9 0.0399(8) 0.0403(8) 0.0418(9) 0.0099(7) 0.0127(7) 0.0183(7)
C10 0.0612(12) 0.0501(11) 0.0540(12) -0.0019(9) 0.0164(9) 0.0258(10)
C11 0.0733(17) 0.0642(15) 0.0795(18) -0.0054(13) 0.0222(14) 0.0103(13)
C12 0.078(2) 0.128(3) 0.121(3) -0.040(3) 0.009(2) 0.014(2)
C13 0.0500(10) 0.0458(10) 0.0457(10) 0.0071(8) 0.0029(8) 0.0183(8)
C14 0.0471(9) 0.0441(9) 0.0384(9) 0.0036(7) 0.0063(7) 0.0212(8)
C15 0.0494(10) 0.0496(10) 0.0407(9) 0.0019(7) 0.0095(8) 0.0226(8)
C16 0.0548(12) 0.0765(15) 0.0611(13) 0.0082(11) 0.0142(10) 0.0359(11)
C17 0.0578(12) 0.0524(11) 0.0427(10) 0.0033(8) 0.0162(8) 0.0186(9)
C18 0.0714(16) 0.0804(17) 0.0695(16) 0.0172(13) 0.0317(13) 0.0239(14)
C19 0.0744(14) 0.0510(11) 0.0409(10) 0.0103(8) 0.0118(9) 0.0279(10)
C20 0.0626(12) 0.0555(11) 0.0416(10) 0.0026(8) 0.0027(8) 0.0330(10)
C21 0.0829(18) 0.0853(18) 0.0662(15) 0.0135(13) -0.0004(13) 0.0521(15)
C22 0.0492(10) 0.0517(10) 0.0416(9) 0.0024(8) 0.0053(8) 0.0238(9)
C23 0.0511(12) 0.0852(17) 0.0722(15) 0.0147(13) 0.0145(11) 0.0320(12)

loop_
_atom_type_symbol
_atom_type_description
_atom_type_scat_dispersion_real
_atom_type_scat_dispersion_imag
_atom_type_scat_source
C C 0.0033 0.0016 'International Tables Vol C Tables 4.2.6.8 and 6.1.1.4'
H H 0.0000 0.0000 'International Tables Vol C Tables 4.2.6.8 and 6.1.1.4'
Ag Ag -0.8971 1.1015 'International Tables Vol C Tables 4.2.6.8 and 6.1.1.4'
Cl Cl 0.1484 0.1585 'International Tables Vol C Tables 4.2.6.8 and 6.1.1.4'
N N 0.0061 0.0033 'International Tables Vol C Tables 4.2.6.8 and 6.1.1.4'

loop_
_geom_angle_atom_site_label_1
_geom_angle_atom_site_label_2
_geom_angle_atom_site_label_3
_geom_angle
_geom_angle_site_symmetry_1
_geom_angle_site_symmetry_3
_geom_angle_publ_flag
C1 Ag1 Cl1 177.51(5) . . ?
C1 N1 C2 111.08(15) . . ?
C1 N1 C10 124.59(17) . . ?
C2 N1 C10 124.33(17) . . ?
C1 N2 C9 111.11(15) . . ?
C1 N2 C13 125.13(16) . . ?
C9 N2 C13 123.77(16) . . ?
N1 C1 N2 105.50(15) . . ?
N1 C1 Ag1 127.66(14) . . ?
N2 C1 Ag1 126.80(14) . . ?
C9 C2 C3 121.13(17) . . ?
C9 C2 N1 106.09(16) . . ?
C3 C2 N1 132.74(18) . . ?
C4 C3 C2 118.40(18) . . ?
C4 C3 H3 120.8 . . ?
C2 C3 H3 120.8 . . ?
C3 C4 C6 120.49(17) . . ?
C3 C4 C5 119.60(19) . . ?
C6 C4 C5 119.87(19) . . ?
C4 C5 H5A 109.5 . . ?
C4 C5 H5B 109.5 . . ?
H5A C5 H5B 109.5 . . ?
C4 C5 H5C 109.5 . . ?
H5A C5 H5C 109.5 . . ?
H5B C5 H5C 109.5 . . ?
C8 C6 C4 120.82(17) . . ?
C8 C6 C7 118.97(19) . . ?
C4 C6 C7 120.21(18) . . ?
C6 C7 H7A 109.5 . . ?
C6 C7 H7B 109.5 . . ?
H7A C7 H7B 109.5 . . ?
C6 C7 H7C 109.5 . . ?
H7A C7 H7C 109.5 . . ?
H7B C7 H7C 109.5 . . ?
C6 C8 C9 117.98(18) . . ?
C6 C8 H8 121.0 . . ?
C9 C8 H8 121.0 . . ?
C2 C9 N2 106.18(15) . . ?
C2 C9 C8 121.09(17) . . ?
N2 C9 C8 132.73(17) . . ?
N1 C10 C11 112.14(19) . . ?
N1 C10 H10A 109.2 . . ?
C11 C10 H10A 109.2 . . ?
N1 C10 H10B 109.2 . . ?
C11 C10 H10B 109.2 . . ?
H10A C10 H10B 107.9 . . ?
C12 C11 C10 129.5(4) . . ?
C12 C11 H11 115.2 . . ?
C10 C11 H11 115.2 . . ?
C11 C12 H12A 120.0 . . ?
C11 C12 H12B 120.0 . . ?
H12A C12 H12B 120.0 . . ?
N2 C13 C14 114.23(16) . . ?
N2 C13 H13A 108.7 . . ?
C14 C13 H13A 108.7 . . ?
N2 C13 H13B 108.7 . . ?
C14 C13 H13B 108.7 . . ?
H13A C13 H13B 107.6 . . ?
C22 C14 C15 121.06(18) . . ?
C22 C14 C13 120.01(18) . . ?
C15 C14 C13 118.85(17) . . ?
C17 C15 C14 119.12(18) . . ?
C17 C15 C16 120.2(2) . . ?
C14 C15 C16 120.67(18) . . ?
C15 C16 H16A 109.5 . . ?
C15 C16 H16B 109.5 . . ?
H16A C16 H16B 109.5 . . ?
C15 C16 H16C 109.4 . . ?
H16A C16 H16C 109.5 . . ?
H16B C16 H16C 109.5 . . ?
C19 C17 C15 119.0(2) . . ?
C19 C17 C18 118.9(2) . . ?
C15 C17 C18 122.1(2) . . ?
C17 C18 H18A 109.5 . . ?
C17 C18 H18B 109.6 . . ?
H18A C18 H18B 109.5 . . ?
C17 C18 H18C 109.3 . . ?
H18A C18 H18C 109.5 . . ?
H18B C18 H18C 109.5 . . ?
C17 C19 C20 122.84(19) . . ?
C17 C19 H19 118.6 . . ?
C20 C19 H19 118.6 . . ?
C19 C20 C22 118.91(19) . . ?
C19 C20 C21 119.4(2) . . ?
C22 C20 C21 121.7(2) . . ?
C20 C21 H21A 109.3 . . ?
C20 C21 H21B 109.5 . . ?
H21A C21 H21B 109.5 . . ?
C20 C21 H21C 109.6 . . ?
H21A C21 H21C 109.5 . . ?
H21B C21 H21C 109.5 . . ?
C20 C22 C14 119.10(19) . . ?
C20 C22 C23 118.68(19) . . ?
C14 C22 C23 122.21(19) . . ?
C22 C23 H23A 109.4 . . ?
C22 C23 H23B 109.6 . . ?
H23A C23 H23B 109.5 . . ?
C22 C23 H23C 109.5 . . ?
H23A C23 H23C 109.5 . . ?
H23B C23 H23C 109.5 . . ?

loop_
_geom_bond_atom_site_label_1
_geom_bond_atom_site_label_2
_geom_bond_distance
_geom_bond_site_symmetry_2
_geom_bond_publ_flag
Ag1 C1 2.0838(18) . ?
Ag1 Cl1 2.3313(6) . ?
N1 C1 1.359(3) . ?
N1 C2 1.399(2) . ?
N1 C10 1.469(3) . ?
N2 C1 1.362(2) . ?
N2 C9 1.396(2) . ?
N2 C13 1.476(2) . ?
C2 C9 1.389(3) . ?
C2 C3 1.398(3) . ?
C3 C4 1.388(3) . ?
C3 H3 0.9300 . ?
C4 C6 1.418(3) . ?
C4 C5 1.514(3) . ?
C5 H5A 0.9600 . ?
C5 H5B 0.9600 . ?
C5 H5C 0.9600 . ?
C6 C8 1.392(3) . ?
C6 C7 1.519(3) . ?
C7 H7A 0.9600 . ?
C7 H7B 0.9600 . ?
C7 H7C 0.9600 . ?
C8 C9 1.402(3) . ?
C8 H8 0.9300 . ?
C10 C11 1.486(4) . ?
C10 H10A 0.9700 . ?
C10 H10B 0.9700 . ?
C11 C12 1.233(5) . ?
C11 H11 0.9300 . ?
C12 H12A 0.9300 . ?
C12 H12B 0.9300 . ?
C13 C14 1.525(3) . ?
C13 H13A 0.9700 . ?
C13 H13B 0.9700 . ?
C14 C22 1.409(3) . ?
C14 C15 1.410(3) . ?
C15 C17 1.407(3) . ?
C15 C16 1.510(3) . ?
C16 H16A 0.9600 . ?
C16 H16B 0.9600 . ?
C16 H16C 0.9600 . ?
C17 C19 1.386(3) . ?
C17 C18 1.521(3) . ?
C18 H18A 0.9600 . ?
C18 H18B 0.9600 . ?
C18 H18C 0.9600 . ?
C19 C20 1.390(3) . ?
C19 H19 0.9300 . ?
C20 C22 1.408(3) . ?
C20 C21 1.515(3) . ?
C21 H21A 0.9600 . ?
C21 H21B 0.9600 . ?
C21 H21C 0.9600 . ?
C22 C23 1.515(3) . ?
C23 H23A 0.9600 . ?
C23 H23B 0.9600 . ?
C23 H23C 0.9600 . ?

loop_
_geom_torsion_atom_site_label_1
_geom_torsion_atom_site_label_2
_geom_torsion_atom_site_label_3
_geom_torsion_atom_site_label_4
_geom_torsion
_geom_torsion_site_symmetry_1
_geom_torsion_site_symmetry_2
_geom_torsion_site_symmetry_3
_geom_torsion_site_symmetry_4
_geom_torsion_publ_flag
C2 N1 C1 N2 0.1(2) . . . . ?
C10 N1 C1 N2 179.10(17) . . . . ?
C2 N1 C1 Ag1 177.91(13) . . . . ?
C10 N1 C1 Ag1 -3.1(3) . . . . ?
C9 N2 C1 N1 1.3(2) . . . . ?
C13 N2 C1 N1 -178.66(17) . . . . ?
C9 N2 C1 Ag1 -176.60(13) . . . . ?
C13 N2 C1 Ag1 3.5(3) . . . . ?
C1 N1 C2 C9 -1.3(2) . . . . ?
C10 N1 C2 C9 179.63(17) . . . . ?
C1 N1 C2 C3 176.51(19) . . . . ?
C10 N1 C2 C3 -2.5(3) . . . . ?
C9 C2 C3 C4 -1.6(3) . . . . ?
N1 C2 C3 C4 -179.22(18) . . . . ?
C2 C3 C4 C6 -1.0(3) . . . . ?
C2 C3 C4 C5 176.81(17) . . . . ?
C3 C4 C6 C8 1.9(3) . . . . ?
C5 C4 C6 C8 -175.94(18) . . . . ?
C3 C4 C6 C7 -178.72(18) . . . . ?
C5 C4 C6 C7 3.5(3) . . . . ?
C4 C6 C8 C9 -0.1(3) . . . . ?
C7 C6 C8 C9 -179.47(17) . . . . ?
C3 C2 C9 N2 -176.14(16) . . . . ?
N1 C2 C9 N2 2.01(19) . . . . ?
C3 C2 C9 C8 3.5(3) . . . . ?
N1 C2 C9 C8 -178.32(16) . . . . ?
C1 N2 C9 C2 -2.1(2) . . . . ?
C13 N2 C9 C2 177.83(17) . . . . ?
C1 N2 C9 C8 178.29(19) . . . . ?
C13 N2 C9 C8 -1.8(3) . . . . ?
C6 C8 C9 C2 -2.6(3) . . . . ?
C6 C8 C9 N2 176.96(18) . . . . ?
C1 N1 C10 C11 -103.2(3) . . . . ?
C2 N1 C10 C11 75.7(3) . . . . ?
N1 C10 C11 C12 -122.9(4) . . . . ?
C1 N2 C13 C14 43.9(3) . . . . ?
C9 N2 C13 C14 -136.05(18) . . . . ?
N2 C13 C14 C22 -116.5(2) . . . . ?
N2 C13 C14 C15 66.6(2) . . . . ?
C22 C14 C15 C17 0.6(3) . . . . ?
C13 C14 C15 C17 177.45(18) . . . . ?
C22 C14 C15 C16 -179.83(19) . . . . ?
C13 C14 C15 C16 -2.9(3) . . . . ?
C14 C15 C17 C19 0.1(3) . . . . ?
C16 C15 C17 C19 -179.5(2) . . . . ?
C14 C15 C17 C18 -178.1(2) . . . . ?
C16 C15 C17 C18 2.2(3) . . . . ?
C15 C17 C19 C20 -0.4(3) . . . . ?
C18 C17 C19 C20 177.8(2) . . . . ?
C17 C19 C20 C22 0.2(3) . . . . ?
C17 C19 C20 C21 180.0(2) . . . . ?
C19 C20 C22 C14 0.5(3) . . . . ?
C21 C20 C22 C14 -179.4(2) . . . . ?
C19 C20 C22 C23 -179.4(2) . . . . ?
C21 C20 C22 C23 0.8(3) . . . . ?
C15 C14 C22 C20 -0.8(3) . . . . ?
C13 C14 C22 C20 -177.69(18) . . . . ?
C15 C14 C22 C23 179.0(2) . . . . ?
C13 C14 C22 C23 2.1(3) . . . . ?
